data_4303046
loop_
_publ_author_name
'Brendan J. Liddle'
'Daniel Hall'
'Sergey V. Lindeman'
'Mark D. Smith'
'James R. Gardinier'

_publ_section_title
;
Manipulating Self-Assembly in Silver(I) Complexes of
1,3-Di-N-pyrazolylorganyls
;
_journal_name_full 'Inorganic Chemistry'
_journal_page_first 8404
_journal_page_last 8414
_journal_paper_doi 10.1021/ic900982m
_journal_volume 48
_journal_year 2009
_chemical_formula_moiety 'C26 H24 Ag2 N8, C3 H6 O, 2(B F4)'
_chemical_formula_sum 'C29 H30 Ag2 B2 F8 N8 O'
_chemical_formula_weight 895.97
_chemical_name_systematic
; 
 ? 
;
_space_group_IT_number 29
_symmetry_cell_setting orthorhombic
_symmetry_space_group_name_Hall 'P 2c -2ac'
_symmetry_space_group_name_H-M 'P c a 21'
_atom_sites_solution_hydrogens geom
_atom_sites_solution_primary direct
_atom_sites_solution_secondary difmap
_audit_creation_method SHELXL-97
_cell_angle_alpha 90.00
_cell_angle_beta 90.00
_cell_angle_gamma 90.00
_cell_formula_units_Z 8
_cell_length_a 26.0275(13)
_cell_length_b 10.3533(5)
_cell_length_c 25.1928(13)
_cell_measurement_reflns_used 7705
_cell_measurement_temperature 150(1)
_cell_measurement_theta_max 26.359
_cell_measurement_theta_min 2.250
_cell_volume 6788.7(6)
_computing_cell_refinement 'SAINT+ NT V6.22 (Bruker, 2001)'
_computing_data_collection 'SMART NT V5.625 (Bruker, 1998)'
_computing_data_reduction 'SAINT+ NT V6.22'
_computing_molecular_graphics 'SHELXTL V6.1 (Sheldrick, 2000)'
_computing_publication_material 'SHELXTL V6.1'
_computing_structure_refinement 'SHELXL-97 (Sheldrick, 1997)'
_computing_structure_solution 'SHELXS-97 (Sheldrick, 1990)'
_diffrn_ambient_temperature 150(1)
_diffrn_measured_fraction_theta_full 1.000
_diffrn_measured_fraction_theta_max 1.000
_diffrn_measurement_device_type 'Bruker SMART APEX CCD diffractometer'
_diffrn_measurement_method 'omega scans'
_diffrn_radiation_monochromator graphite
_diffrn_radiation_source 'fine-focus sealed tube'
_diffrn_radiation_type MoK\a
_diffrn_radiation_wavelength 0.71073
_diffrn_reflns_av_R_equivalents 0.0721
_diffrn_reflns_av_sigmaI/netI 0.0544
_diffrn_reflns_limit_h_max 30
_diffrn_reflns_limit_h_min -30
_diffrn_reflns_limit_k_max 12
_diffrn_reflns_limit_k_min -12
_diffrn_reflns_limit_l_max 29
_diffrn_reflns_limit_l_min -29
_diffrn_reflns_number 61785
_diffrn_reflns_theta_full 25.02
_diffrn_reflns_theta_max 25.02
_diffrn_reflns_theta_min 1.56
_exptl_absorpt_coefficient_mu 1.236
_exptl_absorpt_correction_type none
_exptl_crystal_colour colorless
_exptl_crystal_density_diffrn 1.753
_exptl_crystal_density_method 'not measured'
_exptl_crystal_description plate
_exptl_crystal_F_000 3552
_exptl_crystal_size_max 0.32
_exptl_crystal_size_mid 0.20
_exptl_crystal_size_min 0.10
_refine_diff_density_max 0.857
_refine_diff_density_min -0.631
_refine_diff_density_rms 0.100
_refine_ls_abs_structure_details 'Flack H D (1983), Acta Cryst. A39, 876-881'
_refine_ls_abs_structure_Flack 0.25(3)
_refine_ls_extinction_method none
_refine_ls_goodness_of_fit_ref 0.966
_refine_ls_hydrogen_treatment constr
_refine_ls_matrix_type full
_refine_ls_number_parameters 923
_refine_ls_number_reflns 11989
_refine_ls_number_restraints 1
_refine_ls_restrained_S_all 0.966
_refine_ls_R_factor_all 0.0461
_refine_ls_R_factor_gt 0.0384
_refine_ls_shift/su_max 0.002
_refine_ls_shift/su_mean 0.000
_refine_ls_structure_factor_coef Fsqd
_refine_ls_weighting_details 'calc w=1/[\s^2^(Fo^2^)+(0.0467P)^2^+0.0000P] where P=(Fo^2^+2Fc^2^)/3'
_refine_ls_weighting_scheme calc
_refine_ls_wR_factor_gt 0.0889
_refine_ls_wR_factor_ref 0.0915
_reflns_number_gt 9971
_reflns_number_total 11989
_reflns_threshold_expression >2sigma(I)
_cod_data_source_file ic900982m_si_001_4.cif
_cod_data_source_block 2a_0.5acetone_cycle
_cod_depositor_comments
;
The following automatic conversions were performed:
'_symmetry_cell_setting' value 'Orthorhombic' changed to 'orthorhombic'
according to '/home/saulius/struct/CIF-dictionaries/cif_core.dic'
dictionary named 'cif_core.dic' version 2.4.1 from 2010-06-29.

Automatic conversion script
Id: cif_fix_enum 1527 2010-12-29 10:47:43Z saulius 
;
_cod_database_code 4303046

loop_
_symmetry_equiv_pos_as_xyz
'x, y, z'
'-x, -y, z+1/2'
'x+1/2, -y, z'
'-x+1/2, y, z+1/2'

loop_
_atom_site_label
_atom_site_type_symbol
_atom_site_fract_x
_atom_site_fract_y
_atom_site_fract_z
_atom_site_U_iso_or_equiv
_atom_site_adp_type
_atom_site_occupancy
_atom_site_symmetry_multiplicity
_atom_site_calc_flag
_atom_site_refinement_flags
_atom_site_disorder_assembly
_atom_site_disorder_group
Ag1 Ag 0.548958(19) 0.85484(5) 0.15583(2) 0.02538(14) Uani 0.8935(9) 1 d P . 1
Ag2 Ag 0.500075(18) 1.19713(5) 0.15121(3) 0.02558(14) Uani 0.8935(9) 1 d P . 1
Ag3 Ag 0.696670(19) 0.35021(5) 0.23927(2) 0.02622(14) Uani 0.8935(9) 1 d P . 1
Ag4 Ag 0.745323(19) 0.69347(5) 0.24387(3) 0.02476(14) Uani 0.8935(9) 1 d P . 1
B1 B 0.5461(4) 0.5067(7) 0.2302(6) 0.036(3) Uani 1 1 d . . 1
B2 B 0.7002(3) 0.0011(7) 0.1649(5) 0.029(3) Uani 1 1 d . . 1
B3 B 0.6091(4) 0.4740(11) 0.5039(6) 0.047(3) Uani 1 1 d . A 1
B4 B 0.3612(4) -0.0007(7) 0.3915(4) 0.031(2) Uani 1 1 d . B 1
C13 C 0.5840(3) 0.6978(7) 0.0029(3) 0.0377(17) Uani 1 1 d . . 1
H13 H 0.5958 0.7075 -0.0326 0.045 Uiso 1 1 calc R . 1
C12 C 0.5680(3) 0.5821(7) 0.0277(3) 0.0375(17) Uani 1 1 d . . 1
H12 H 0.5671 0.4979 0.0127 0.045 Uiso 1 1 calc R . 1
C11 C 0.5540(3) 0.6178(7) 0.0780(3) 0.0344(17) Uani 1 1 d . . 1
H11 H 0.5413 0.5599 0.1042 0.041 Uiso 1 1 calc R . 1
C23 C 0.6112(3) 1.2328(7) 0.0291(3) 0.0383(18) Uani 1 1 d . . 1
H23 H 0.6222 1.2174 -0.0062 0.046 Uiso 1 1 calc R . 1
C22 C 0.6386(2) 1.2972(6) 0.0677(3) 0.0393(17) Uani 1 1 d . . 1
H22 H 0.6717 1.3349 0.0646 0.047 Uiso 1 1 calc R . 1
C21 C 0.6070(2) 1.2947(7) 0.1117(3) 0.0363(17) Uani 1 1 d . . 1
H21 H 0.6154 1.3302 0.1453 0.044 Uiso 1 1 calc R . 1
C33 C 0.5074(3) 1.0385(8) 0.3027(4) 0.0395(19) Uani 1 1 d . . 1
H33 H 0.4855 1.0456 0.3326 0.047 Uiso 1 1 calc R . 1
C32 C 0.5496(3) 1.1121(8) 0.2918(3) 0.042(2) Uani 1 1 d . . 1
H32 H 0.5631 1.1805 0.3127 0.050 Uiso 1 1 calc R . 1
C31 C 0.5690(2) 1.0651(6) 0.2428(3) 0.0355(16) Uani 1 1 d . . 1
H31 H 0.5981 1.0992 0.2249 0.043 Uiso 1 1 calc R . 1
C43 C 0.3806(2) 1.0866(6) 0.2577(2) 0.0292(15) Uani 1 1 d . . 1
H43 H 0.3565 1.0261 0.2712 0.035 Uiso 1 1 calc R . 1
C42 C 0.3912(3) 1.2056(6) 0.2788(3) 0.0337(16) Uani 1 1 d . . 1
H42 H 0.3760 1.2444 0.3091 0.040 Uiso 1 1 calc R . 1
C41 C 0.4289(2) 1.2570(6) 0.2463(3) 0.0334(15) Uani 1 1 d . . 1
H41 H 0.4442 1.3394 0.2514 0.040 Uiso 1 1 calc R . 1
C53 C 0.7393(3) 0.5299(8) 0.0941(4) 0.0364(19) Uani 1 1 d . . 1
H53 H 0.7612 0.5353 0.0640 0.044 Uiso 1 1 calc R . 1
C52 C 0.6971(3) 0.6099(7) 0.1040(3) 0.0374(18) Uani 1 1 d . . 1
H52 H 0.6846 0.6794 0.0830 0.045 Uiso 1 1 calc R . 1
C51 C 0.6778(2) 0.5633(6) 0.1517(3) 0.0352(15) Uani 1 1 d . . 1
H51 H 0.6486 0.5974 0.1696 0.042 Uiso 1 1 calc R . 1
C63 C 0.8656(2) 0.5833(7) 0.1376(3) 0.0339(17) Uani 1 1 d . . 1
H63 H 0.8903 0.5239 0.1242 0.041 Uiso 1 1 calc R . 1
C62 C 0.8536(2) 0.6997(6) 0.1165(3) 0.0341(16) Uani 1 1 d . . 1
H62 H 0.8680 0.7372 0.0855 0.041 Uiso 1 1 calc R . 1
C61 C 0.8170(2) 0.7527(6) 0.1486(3) 0.0330(15) Uani 1 1 d . . 1
H61 H 0.8018 0.8354 0.1440 0.040 Uiso 1 1 calc R . 1
C73 C 0.6602(3) 0.1914(7) 0.3913(3) 0.0360(17) Uani 1 1 d . . 1
H73 H 0.6479 0.2012 0.4265 0.043 Uiso 1 1 calc R . 1
C72 C 0.6759(3) 0.0800(7) 0.3686(3) 0.046(2) Uani 1 1 d . . 1
H72 H 0.6766 -0.0033 0.3843 0.055 Uiso 1 1 calc R . 1
C71 C 0.6907(3) 0.1127(7) 0.3172(3) 0.0394(18) Uani 1 1 d . . 1
H71 H 0.7037 0.0530 0.2919 0.047 Uiso 1 1 calc R . 1
C83 C 0.6329(3) 0.7253(6) 0.3651(3) 0.0344(16) Uani 1 1 d . . 1
H83 H 0.6207 0.7047 0.3996 0.041 Uiso 1 1 calc R . 1
C82 C 0.6069(3) 0.7928(7) 0.3278(3) 0.0391(17) Uani 1 1 d . . 1
H82 H 0.5740 0.8320 0.3312 0.047 Uiso 1 1 calc R . 1
C81 C 0.6389(3) 0.7927(7) 0.2829(3) 0.0382(17) Uani 1 1 d . . 1
H81 H 0.6305 0.8303 0.2496 0.046 Uiso 1 1 calc R . 1
C107 C 0.5837(2) 0.9302(6) 0.0308(3) 0.0270(14) Uani 1 1 d . . 1
H107A H 0.6085 0.9451 0.0017 0.032 Uiso 1 1 calc R . 1
H107B H 0.5976 0.9713 0.0632 0.032 Uiso 1 1 calc R . 1
C106 C 0.5336(3) 0.9940(6) 0.0168(4) 0.024(2) Uani 1 1 d . . 1
C101 C 0.5252(2) 1.1221(6) 0.0259(3) 0.0274(15) Uani 1 1 d . . 1
C102 C 0.4795(3) 1.1853(7) 0.0148(3) 0.0377(17) Uani 1 1 d . . 1
H102 H 0.4755 1.2744 0.0227 0.045 Uiso 1 1 calc R . 1
C103 C 0.4396(3) 1.1159(8) -0.0080(3) 0.0411(18) Uani 1 1 d . . 1
H103 H 0.4078 1.1561 -0.0163 0.049 Uiso 1 1 calc R . 1
C104 C 0.4475(3) 0.9893(7) -0.0181(4) 0.037(2) Uani 1 1 d . . 1
H104 H 0.4205 0.9419 -0.0343 0.044 Uiso 1 1 calc R . 1
C105 C 0.4930(3) 0.9238(7) -0.0061(3) 0.0359(17) Uani 1 1 d . . 1
H105 H 0.4964 0.8341 -0.0132 0.043 Uiso 1 1 calc R . 1
C137 C 0.4649(2) 0.8479(6) 0.2565(2) 0.0289(16) Uani 1 1 d . . 1
H137A H 0.4374 0.8592 0.2832 0.035 Uiso 1 1 calc R . 1
H137B H 0.4820 0.7641 0.2633 0.035 Uiso 1 1 calc R . 1
C136 C 0.4417(3) 0.8460(8) 0.2024(4) 0.0291(18) Uani 1 1 d . . 1
C131 C 0.4155(2) 0.9596(8) 0.1821(3) 0.0292(16) Uani 1 1 d . . 1
C132 C 0.3956(3) 0.9614(8) 0.1314(3) 0.0342(17) Uani 1 1 d . . 1
H132 H 0.3792 1.0368 0.1182 0.041 Uiso 1 1 calc R . 1
C133 C 0.3998(2) 0.8489(7) 0.0990(3) 0.0365(17) Uani 1 1 d . . 1
H133 H 0.3853 0.8477 0.0644 0.044 Uiso 1 1 calc R . 1
C134 C 0.4254(2) 0.7407(7) 0.1186(3) 0.0352(16) Uani 1 1 d . . 1
H134 H 0.4295 0.6661 0.0970 0.042 Uiso 1 1 calc R . 1
C135 C 0.4450(2) 0.7426(6) 0.1701(2) 0.0297(15) Uani 1 1 d . . 1
H135 H 0.4616 0.6671 0.1831 0.036 Uiso 1 1 calc R . 1
C127 C 0.7815(2) 0.3442(6) 0.1388(2) 0.0293(15) Uani 1 1 d . . 1
H127A H 0.8085 0.3543 0.1114 0.035 Uiso 1 1 calc R . 1
H127B H 0.7644 0.2600 0.1328 0.035 Uiso 1 1 calc R . 1
C126 C 0.8060(2) 0.3439(7) 0.1925(3) 0.0210(16) Uani 1 1 d . . 1
C121 C 0.8305(2) 0.4534(7) 0.2133(3) 0.0275(15) Uani 1 1 d . . 1
C122 C 0.8510(2) 0.4544(8) 0.2647(3) 0.0344(17) Uani 1 1 d . . 1
H122 H 0.8679 0.5293 0.2777 0.041 Uiso 1 1 calc R . 1
C123 C 0.8464(3) 0.3463(7) 0.2963(3) 0.0334(16) Uani 1 1 d . . 1
H123 H 0.8599 0.3471 0.3313 0.040 Uiso 1 1 calc R . 1
C124 C 0.8222(3) 0.2365(7) 0.2772(3) 0.0342(16) Uani 1 1 d . . 1
H124 H 0.8196 0.1613 0.2986 0.041 Uiso 1 1 calc R . 1
C125 C 0.8017(2) 0.2379(6) 0.2257(3) 0.0327(16) Uani 1 1 d . . 1
H125 H 0.7842 0.1634 0.2132 0.039 Uiso 1 1 calc R . 1
C117 C 0.6600(3) 0.4236(7) 0.3638(3) 0.0368(17) Uani 1 1 d . . 1
H117A H 0.6354 0.4377 0.3932 0.044 Uiso 1 1 calc R . 1
H117B H 0.6457 0.4650 0.3316 0.044 Uiso 1 1 calc R . 1
C116 C 0.7117(3) 0.4881(7) 0.3779(4) 0.027(2) Uani 1 1 d . . 1
C115 C 0.7509(3) 0.4165(7) 0.4005(3) 0.0385(16) Uani 1 1 d . . 1
H115 H 0.7461 0.3273 0.4080 0.046 Uiso 1 1 calc R . 1
C114 C 0.7977(3) 0.4770(10) 0.4123(4) 0.045(2) Uani 1 1 d . . 1
H114 H 0.8248 0.4291 0.4280 0.054 Uiso 1 1 calc R . 1
C113 C 0.8041(3) 0.6049(9) 0.4012(3) 0.045(2) Uani 1 1 d . . 1
H113 H 0.8363 0.6443 0.4083 0.055 Uiso 1 1 calc R . 1
C112 C 0.7642(3) 0.6797(7) 0.3797(3) 0.0361(17) Uani 1 1 d . . 1
H112 H 0.7683 0.7697 0.3736 0.043 Uiso 1 1 calc R . 1
C111 C 0.7191(2) 0.6172(7) 0.3678(2) 0.0294(16) Uani 1 1 d . . 1
C141 C 0.2810(3) 1.0029(8) 0.0072(5) 0.046(3) Uani 1 1 d . C 1
C142 C 0.2578(3) 0.8742(8) 0.0095(4) 0.048(2) Uani 1 1 d . C 1
H14A H 0.2845 0.8099 0.0170 0.071 Uiso 1 1 calc R C 1
H14B H 0.2415 0.8545 -0.0246 0.071 Uiso 1 1 calc R C 1
H14C H 0.2319 0.8721 0.0377 0.071 Uiso 1 1 calc R C 1
C143 C 0.2470(4) 1.1186(8) 0.0066(5) 0.062(3) Uani 1 1 d . C 1
H14D H 0.2681 1.1970 0.0070 0.093 Uiso 1 1 calc R C 1
H14E H 0.2248 1.1174 0.0380 0.093 Uiso 1 1 calc R C 1
H14F H 0.2258 1.1175 -0.0255 0.093 Uiso 1 1 calc R C 1
C144 C 0.4646(4) 0.4909(7) 0.3860(5) 0.044(2) Uani 1 1 d . D 1
C145 C 0.4979(3) 0.3690(11) 0.3819(5) 0.067(3) Uani 1 1 d . D 1
H14G H 0.4757 0.2929 0.3788 0.100 Uiso 1 1 calc R D 1
H14H H 0.5192 0.3611 0.4138 0.100 Uiso 1 1 calc R D 1
H14I H 0.5200 0.3750 0.3506 0.100 Uiso 1 1 calc R D 1
C146 C 0.4923(4) 0.6135(11) 0.3952(5) 0.075(3) Uani 1 1 d . D 1
H14J H 0.4675 0.6822 0.4030 0.112 Uiso 1 1 calc R D 1
H14K H 0.5120 0.6363 0.3634 0.112 Uiso 1 1 calc R D 1
H14L H 0.5158 0.6034 0.4253 0.112 Uiso 1 1 calc R D 1
N11 N 0.5606(2) 0.7464(6) 0.0856(2) 0.0293(15) Uani 1 1 d . . 1
N12 N 0.5792(2) 0.7925(5) 0.0399(2) 0.0241(14) Uani 1 1 d . . 1
N21 N 0.5629(2) 1.2354(6) 0.1001(3) 0.0335(15) Uani 1 1 d . . 1
N22 N 0.5670(2) 1.1961(5) 0.0497(3) 0.0298(14) Uani 1 1 d . . 1
N31 N 0.5413(2) 0.9689(6) 0.2259(3) 0.0315(14) Uani 1 1 d . . 1
N32 N 0.50323(17) 0.9539(6) 0.2624(2) 0.0267(12) Uani 1 1 d . . 1
N41 N 0.4413(2) 1.1755(6) 0.2062(3) 0.0255(15) Uani 1 1 d . . 1
N42 N 0.41062(19) 1.0704(5) 0.2144(2) 0.0262(12) Uani 1 1 d . . 1
N51 N 0.7055(2) 0.4653(6) 0.1687(3) 0.0334(14) Uani 1 1 d . . 1
N52 N 0.7440(2) 0.4469(5) 0.1327(2) 0.0310(13) Uani 1 1 d . . 1
N61 N 0.80572(19) 0.6680(6) 0.1882(3) 0.0249(15) Uani 1 1 d . . 1
N62 N 0.83542(18) 0.5671(5) 0.1819(2) 0.0283(13) Uani 1 1 d . . 1
N71 N 0.6843(2) 0.2421(6) 0.3079(3) 0.0311(15) Uani 1 1 d . . 1
N72 N 0.6653(2) 0.2869(5) 0.3545(2) 0.0298(15) Uani 1 1 d . . 1
N81 N 0.6826(2) 0.7324(5) 0.2936(2) 0.0265(14) Uani 1 1 d . . 1
N82 N 0.6786(2) 0.6926(6) 0.3453(2) 0.0265(14) Uani 1 1 d . . 1
O1 O 0.3262(3) 1.0163(7) 0.0104(5) 0.107(4) Uani 1 1 d . C 1
O2 O 0.4190(2) 0.4857(6) 0.3859(4) 0.077(3) Uani 1 1 d . D 1
F1 F 0.56408(16) 0.6230(4) 0.21089(17) 0.0460(11) Uani 1 1 d . . 1
F2 F 0.58640(18) 0.4337(5) 0.2478(3) 0.0855(18) Uani 1 1 d . . 1
F3 F 0.52120(19) 0.4428(5) 0.18924(19) 0.0628(13) Uani 1 1 d . . 1
F4 F 0.5116(2) 0.5247(6) 0.2703(3) 0.0627(16) Uani 1 1 d . . 1
F5 F 0.7244(2) -0.0595(5) 0.20696(19) 0.0684(15) Uani 1 1 d . . 1
F6 F 0.7357(2) 0.0133(5) 0.1262(3) 0.0678(19) Uani 1 1 d . . 1
F7 F 0.65986(18) -0.0722(5) 0.1493(3) 0.0927(19) Uani 1 1 d . . 1
F8 F 0.68280(17) 0.1201(4) 0.18144(19) 0.0519(12) Uani 1 1 d . . 1
F9 F 0.6207(3) 0.5726(5) 0.4705(2) 0.094(2) Uani 1 1 d . A 1
F10 F 0.65157(17) 0.4339(6) 0.53171(19) 0.0657(14) Uani 1 1 d . A 1
F11 F 0.59125(18) 0.3710(5) 0.4738(2) 0.0731(15) Uani 1 1 d . A 1
F12 F 0.57030(17) 0.5109(4) 0.5387(2) 0.0437(14) Uani 1 1 d . A 1
F13 F 0.39810(16) -0.0704(5) 0.36319(17) 0.0537(12) Uani 1 1 d . B 1
F14 F 0.3812(3) 0.1122(5) 0.4079(2) 0.0878(19) Uani 1 1 d . B 1
F15 F 0.31975(18) 0.0201(4) 0.3578(2) 0.0440(13) Uani 1 1 d . B 1
F16 F 0.34637(19) -0.0749(6) 0.4330(2) 0.0758(17) Uani 1 1 d . B 1
Ag1A Ag 0.5074(2) 0.8043(6) 0.1539(4) 0.0497(18) Uiso 0.1065(9) 1 d P . 2
Ag2A Ag 0.5558(2) 1.1453(6) 0.1570(4) 0.0499(17) Uiso 0.1065(9) 1 d P . 2
Ag3A Ag 0.7518(2) 0.3026(6) 0.2466(4) 0.0483(18) Uiso 0.1065(9) 1 d P . 2
Ag4A Ag 0.7036(2) 0.6453(6) 0.2410(4) 0.0521(18) Uiso 0.1065(9) 1 d P . 2

loop_
_atom_site_aniso_label
_atom_site_aniso_U_11
_atom_site_aniso_U_22
_atom_site_aniso_U_33
_atom_site_aniso_U_23
_atom_site_aniso_U_13
_atom_site_aniso_U_12
Ag1 0.0283(3) 0.0273(3) 0.0206(3) -0.0028(3) 0.0024(2) 0.0022(2)
Ag2 0.0270(3) 0.0262(3) 0.0235(3) -0.0010(3) 0.0043(2) -0.0039(2)
Ag3 0.0286(3) 0.0277(3) 0.0223(3) 0.0031(3) 0.0025(2) -0.0029(2)
Ag4 0.0259(3) 0.0260(3) 0.0224(3) 0.0013(3) 0.0046(2) 0.0023(2)
B1 0.050(6) 0.020(5) 0.039(10) -0.003(3) 0.004(5) -0.001(3)
B2 0.035(5) 0.029(6) 0.022(8) 0.000(3) 0.002(4) -0.007(3)
B3 0.036(5) 0.061(6) 0.043(8) 0.021(6) -0.001(5) 0.004(5)
B4 0.055(5) 0.029(5) 0.009(5) -0.002(3) 0.003(4) 0.008(4)
C13 0.047(4) 0.034(4) 0.032(4) -0.002(3) 0.005(3) 0.007(3)
C12 0.054(4) 0.023(4) 0.035(4) 0.000(3) -0.004(4) 0.008(3)
C11 0.037(4) 0.029(4) 0.037(4) 0.006(3) -0.003(3) 0.002(3)
C23 0.043(4) 0.029(4) 0.043(5) -0.001(3) 0.012(4) -0.003(3)
C22 0.028(3) 0.031(4) 0.059(5) -0.006(4) 0.006(3) -0.008(3)
C21 0.032(4) 0.039(4) 0.038(4) -0.007(3) 0.002(3) -0.003(3)
C33 0.036(4) 0.048(5) 0.034(5) -0.011(5) -0.013(3) 0.010(4)
C32 0.028(4) 0.045(5) 0.052(5) -0.017(4) -0.014(3) 0.009(3)
C31 0.029(3) 0.031(4) 0.047(4) -0.002(4) -0.004(4) 0.002(3)
C43 0.033(3) 0.028(4) 0.027(4) 0.005(3) 0.008(3) 0.003(3)
C42 0.040(4) 0.032(4) 0.029(4) 0.003(3) 0.002(3) 0.008(3)
C41 0.038(4) 0.029(3) 0.033(4) 0.001(3) -0.001(3) 0.009(3)
C53 0.026(4) 0.052(5) 0.031(5) 0.015(4) 0.003(3) -0.017(4)
C52 0.038(4) 0.033(4) 0.042(5) 0.011(4) -0.009(3) 0.000(3)
C51 0.031(3) 0.028(4) 0.046(4) 0.005(4) 0.001(4) -0.004(3)
C63 0.027(3) 0.039(4) 0.036(4) -0.006(3) 0.006(3) -0.002(3)
C62 0.033(4) 0.030(4) 0.039(4) 0.002(3) 0.008(3) -0.011(3)
C61 0.031(3) 0.028(3) 0.040(4) 0.000(4) -0.005(3) -0.004(3)
C73 0.040(4) 0.040(5) 0.028(4) 0.001(3) 0.000(3) -0.014(3)
C72 0.060(5) 0.032(4) 0.046(5) 0.014(4) -0.006(4) -0.006(4)
C71 0.036(4) 0.038(5) 0.044(5) -0.003(4) 0.002(3) -0.003(3)
C83 0.040(4) 0.030(4) 0.033(4) 0.008(3) 0.008(3) 0.001(3)
C82 0.028(4) 0.040(4) 0.050(5) -0.004(4) 0.004(3) 0.002(3)
C81 0.047(4) 0.030(4) 0.037(4) 0.008(3) -0.003(3) 0.002(3)
C107 0.030(3) 0.024(4) 0.027(3) 0.001(3) 0.003(3) -0.005(3)
C106 0.032(4) 0.024(4) 0.017(5) 0.006(2) -0.001(3) -0.005(3)
C101 0.032(4) 0.023(4) 0.027(4) 0.001(3) 0.001(3) -0.003(3)
C102 0.032(4) 0.039(4) 0.041(4) 0.003(3) 0.004(3) 0.002(3)
C103 0.034(4) 0.053(5) 0.036(4) 0.004(4) -0.004(3) 0.010(3)
C104 0.027(4) 0.047(6) 0.037(6) -0.003(3) -0.009(3) -0.007(3)
C105 0.043(4) 0.032(4) 0.032(4) -0.007(3) -0.002(3) -0.009(3)
C137 0.029(3) 0.029(4) 0.028(4) 0.008(3) 0.003(3) 0.003(3)
C136 0.027(3) 0.038(5) 0.022(4) -0.003(3) 0.001(3) -0.013(3)
C131 0.019(3) 0.038(4) 0.031(4) -0.005(4) 0.002(3) 0.004(3)
C132 0.036(4) 0.038(4) 0.028(4) 0.001(4) -0.005(3) 0.004(4)
C133 0.032(4) 0.047(5) 0.030(4) -0.003(3) 0.000(3) -0.002(3)
C134 0.033(4) 0.033(4) 0.039(4) 0.002(3) 0.005(3) -0.012(3)
C135 0.028(3) 0.032(4) 0.029(4) -0.007(3) 0.007(3) 0.003(3)
C127 0.027(3) 0.032(4) 0.028(4) -0.004(3) -0.002(3) -0.004(3)
C126 0.017(3) 0.020(4) 0.026(4) 0.003(3) 0.002(3) -0.003(3)
C121 0.024(3) 0.022(4) 0.036(4) 0.003(4) 0.004(3) 0.005(3)
C122 0.029(4) 0.043(4) 0.030(4) -0.006(4) -0.003(3) 0.001(4)
C123 0.038(4) 0.037(4) 0.025(4) 0.003(3) -0.007(3) 0.003(3)
C124 0.032(4) 0.035(4) 0.036(4) 0.008(3) -0.002(3) 0.004(3)
C125 0.024(3) 0.031(4) 0.043(4) -0.004(3) 0.001(3) 0.001(3)
C117 0.034(4) 0.043(5) 0.033(4) 0.004(3) -0.004(3) -0.003(3)
C116 0.024(4) 0.031(5) 0.027(6) -0.003(3) 0.004(4) -0.001(3)
C115 0.040(4) 0.036(4) 0.039(4) 0.007(4) -0.001(3) 0.004(4)
C114 0.031(5) 0.060(6) 0.044(7) 0.014(5) -0.010(4) -0.005(4)
C113 0.035(4) 0.063(6) 0.037(4) -0.008(4) -0.006(3) 0.001(4)
C112 0.036(4) 0.038(4) 0.034(4) -0.001(3) 0.002(3) -0.003(3)
C111 0.026(3) 0.042(4) 0.021(3) -0.002(3) 0.003(3) 0.001(3)
C141 0.028(5) 0.080(8) 0.031(6) 0.008(3) -0.006(4) -0.003(3)
C142 0.055(5) 0.049(5) 0.039(5) -0.004(4) 0.009(4) -0.002(4)
C143 0.081(6) 0.044(5) 0.062(7) 0.010(5) -0.007(5) 0.017(5)
C144 0.054(6) 0.043(6) 0.037(7) 0.006(3) -0.001(5) -0.003(4)
C145 0.047(5) 0.098(9) 0.055(7) 0.026(6) 0.003(5) 0.007(5)
C146 0.087(7) 0.081(8) 0.057(7) -0.014(6) -0.001(5) -0.027(6)
N11 0.031(3) 0.031(3) 0.026(4) 0.001(3) 0.005(3) 0.001(3)
N12 0.025(3) 0.018(3) 0.029(4) 0.003(3) 0.006(2) -0.002(2)
N21 0.027(3) 0.042(4) 0.032(4) -0.017(3) 0.001(3) -0.004(3)
N22 0.032(3) 0.022(3) 0.035(4) -0.002(3) -0.001(3) -0.001(3)
N31 0.022(3) 0.046(3) 0.026(4) -0.001(3) -0.004(2) 0.012(3)
N32 0.019(3) 0.041(4) 0.020(3) -0.002(3) -0.002(2) 0.003(2)
N41 0.026(3) 0.023(3) 0.027(4) 0.006(3) 0.000(2) -0.002(2)
N42 0.027(3) 0.026(3) 0.026(3) -0.001(2) -0.002(2) 0.003(2)
N51 0.033(3) 0.041(3) 0.026(4) -0.001(3) 0.007(3) 0.007(3)
N52 0.032(3) 0.025(3) 0.036(4) 0.001(3) -0.001(2) -0.005(3)
N61 0.027(3) 0.022(3) 0.026(4) 0.003(3) 0.007(2) 0.001(2)
N62 0.025(3) 0.024(3) 0.037(3) -0.003(3) 0.003(3) -0.003(2)
N71 0.032(3) 0.025(3) 0.036(4) -0.006(3) 0.000(3) 0.004(3)
N72 0.048(4) 0.018(3) 0.024(4) -0.001(3) -0.008(3) 0.000(3)
N81 0.029(3) 0.023(3) 0.027(3) 0.012(3) 0.006(3) 0.004(2)
N82 0.025(3) 0.028(3) 0.026(3) 0.006(3) 0.001(2) 0.005(2)
O1 0.028(4) 0.117(7) 0.176(11) 0.033(6) 0.002(5) -0.008(3)
O2 0.032(3) 0.078(5) 0.122(8) 0.045(4) -0.001(4) 0.003(3)
F1 0.051(2) 0.039(3) 0.049(3) 0.008(2) 0.001(2) -0.009(2)
F2 0.059(3) 0.080(4) 0.118(5) 0.046(4) -0.007(3) 0.026(3)
F3 0.091(4) 0.045(3) 0.052(3) -0.008(3) 0.007(3) -0.025(3)
F4 0.073(3) 0.074(4) 0.041(4) -0.003(3) 0.029(3) 0.002(3)
F5 0.098(4) 0.061(4) 0.047(3) 0.016(3) 0.016(3) 0.025(3)
F6 0.079(4) 0.080(4) 0.045(4) 0.010(3) 0.029(3) -0.003(3)
F7 0.065(3) 0.075(4) 0.138(6) -0.045(5) -0.004(4) -0.025(3)
F8 0.055(3) 0.038(3) 0.063(3) -0.001(2) 0.000(2) 0.014(2)
F9 0.162(5) 0.059(4) 0.062(3) 0.029(3) 0.056(4) 0.022(4)
F10 0.047(3) 0.106(4) 0.044(3) -0.008(3) -0.005(2) 0.015(3)
F11 0.066(3) 0.086(4) 0.067(3) -0.041(3) -0.002(3) 0.003(3)
F12 0.039(3) 0.055(3) 0.038(4) -0.0019(19) 0.005(2) 0.0138(19)
F13 0.050(3) 0.068(4) 0.043(3) -0.005(3) 0.001(2) 0.017(2)
F14 0.145(5) 0.054(3) 0.064(4) -0.012(3) -0.046(4) -0.007(3)
F15 0.049(3) 0.054(3) 0.029(3) -0.001(2) 0.000(2) 0.000(2)
F16 0.081(3) 0.110(5) 0.036(3) 0.031(3) 0.004(2) -0.003(3)

loop_
_atom_type_symbol
_atom_type_description
_atom_type_scat_dispersion_real
_atom_type_scat_dispersion_imag
_atom_type_scat_source
C C 0.0033 0.0016 'International Tables Vol C Tables 4.2.6.8 and 6.1.1.4'
H H 0.0000 0.0000 'International Tables Vol C Tables 4.2.6.8 and 6.1.1.4'
B B 0.0013 0.0007 'International Tables Vol C Tables 4.2.6.8 and 6.1.1.4'
N N 0.0061 0.0033 'International Tables Vol C Tables 4.2.6.8 and 6.1.1.4'
O O 0.0106 0.0060 'International Tables Vol C Tables 4.2.6.8 and 6.1.1.4'
F F 0.0171 0.0103 'International Tables Vol C Tables 4.2.6.8 and 6.1.1.4'
Ag Ag -0.8971 1.1015 'International Tables Vol C Tables 4.2.6.8 and 6.1.1.4'

loop_
_geom_angle_atom_site_label_1
_geom_angle_atom_site_label_2
_geom_angle_atom_site_label_3
_geom_angle
_geom_angle_site_symmetry_1
_geom_angle_site_symmetry_3
_geom_angle_publ_flag
N11 Ag1 N31 176.8(2) . . ?
N11 Ag1 F1 86.51(19) . . ?
N31 Ag1 F1 94.4(2) . . ?
N11 Ag1 F7 87.11(19) . 1_565 ?
N31 Ag1 F7 89.7(2) . 1_565 ?
F1 Ag1 F7 96.22(15) . 1_565 ?
N11 Ag1 Ag2 121.43(17) . . ?
N31 Ag1 Ag2 58.23(17) . . ?
F1 Ag1 Ag2 150.36(9) . . ?
F7 Ag1 Ag2 94.97(11) 1_565 . ?
N41 Ag2 N21 174.0(2) . . ?
N41 Ag2 F3 90.8(2) . 1_565 ?
N21 Ag2 F3 83.43(19) . 1_565 ?
N41 Ag2 Ag1 97.29(17) . . ?
N21 Ag2 Ag1 86.22(17) . . ?
F3 Ag2 Ag1 141.74(11) 1_565 . ?
N71 Ag3 N51 177.1(2) . . ?
N71 Ag3 F8 87.41(19) . . ?
N51 Ag3 F8 93.1(2) . . ?
N71 Ag3 F2 87.03(19) . . ?
N51 Ag3 F2 90.08(19) . . ?
F8 Ag3 F2 99.08(15) . . ?
N71 Ag3 Ag4 122.14(18) . . ?
N51 Ag3 Ag4 57.88(18) . . ?
F8 Ag3 Ag4 148.82(10) . . ?
F2 Ag3 Ag4 92.72(11) . . ?
N81 Ag4 N61 174.2(2) . . ?
N81 Ag4 F5 82.55(18) . 1_565 ?
N61 Ag4 F5 92.19(19) . 1_565 ?
N81 Ag4 Ag3 86.47(16) . . ?
N61 Ag4 Ag3 96.37(16) . . ?
F5 Ag4 Ag3 142.35(12) 1_565 . ?
F4 B1 F2 109.9(11) . . ?
F4 B1 F1 111.4(7) . . ?
F2 B1 F1 109.7(7) . . ?
F4 B1 F3 107.9(7) . . ?
F2 B1 F3 109.7(7) . . ?
F1 B1 F3 108.2(10) . . ?
F6 B2 F7 111.9(10) . . ?
F6 B2 F8 111.1(6) . . ?
F7 B2 F8 109.5(6) . . ?
F6 B2 F5 106.5(7) . . ?
F7 B2 F5 108.9(7) . . ?
F8 B2 F5 108.9(9) . . ?
F9 B3 F10 111.3(8) . . ?
F9 B3 F11 108.3(10) . . ?
F10 B3 F11 108.4(8) . . ?
F9 B3 F12 110.3(8) . . ?
F10 B3 F12 110.2(10) . . ?
F11 B3 F12 108.3(7) . . ?
F14 B4 F16 111.4(9) . . ?
F14 B4 F15 110.7(6) . . ?
F16 B4 F15 109.8(7) . . ?
F14 B4 F13 109.9(8) . . ?
F16 B4 F13 107.3(6) . . ?
F15 B4 F13 107.6(8) . . ?
N12 C13 C12 106.3(6) . . ?
N12 C13 H13 126.8 . . ?
C12 C13 H13 126.8 . . ?
C11 C12 C13 105.0(6) . . ?
C11 C12 H12 127.5 . . ?
C13 C12 H12 127.5 . . ?
N11 C11 C12 111.2(6) . . ?
N11 C11 H11 124.4 . . ?
C12 C11 H11 124.4 . . ?
N22 C23 C22 108.4(7) . . ?
N22 C23 H23 125.8 . . ?
C22 C23 H23 125.8 . . ?
C23 C22 C21 104.4(6) . . ?
C23 C22 H22 127.8 . . ?
C21 C22 H22 127.8 . . ?
N21 C21 C22 110.2(6) . . ?
N21 C21 H21 124.9 . . ?
C22 C21 H21 124.9 . . ?
N32 C33 C32 106.2(7) . . ?
N32 C33 H33 126.9 . . ?
C32 C33 H33 126.9 . . ?
C33 C32 C31 105.6(7) . . ?
C33 C32 H32 127.2 . . ?
C31 C32 H32 127.2 . . ?
N31 C31 C32 110.5(6) . . ?
N31 C31 H31 124.7 . . ?
C32 C31 H31 124.7 . . ?
N42 C43 C42 108.0(6) . . ?
N42 C43 H43 126.0 . . ?
C42 C43 H43 126.0 . . ?
C43 C42 C41 105.0(6) . . ?
C43 C42 H42 127.5 . . ?
C41 C42 H42 127.5 . . ?
N41 C41 C42 111.8(6) . . ?
N41 C41 H41 124.1 . . ?
C42 C41 H41 124.1 . . ?
N52 C53 C52 109.4(7) . . ?
N52 C53 H53 125.3 . . ?
C52 C53 H53 125.3 . . ?
C51 C52 C53 103.4(6) . . ?
C51 C52 H52 128.3 . . ?
C53 C52 H52 128.3 . . ?
N51 C51 C52 110.5(6) . . ?
N51 C51 H51 124.7 . . ?
C52 C51 H51 124.7 . . ?
C62 C63 N62 107.1(6) . . ?
C62 C63 H63 126.4 . . ?
N62 C63 H63 126.4 . . ?
C63 C62 C61 106.7(6) . . ?
C63 C62 H62 126.6 . . ?
C61 C62 H62 126.6 . . ?
N61 C61 C62 109.0(6) . . ?
N61 C61 H61 125.5 . . ?
C62 C61 H61 125.5 . . ?
C72 C73 N72 107.6(7) . . ?
C72 C73 H73 126.2 . . ?
N72 C73 H73 126.2 . . ?
C73 C72 C71 105.6(7) . . ?
C73 C72 H72 127.2 . . ?
C71 C72 H72 127.2 . . ?
N71 C71 C72 111.4(7) . . ?
N71 C71 H71 124.3 . . ?
C72 C71 H71 124.3 . . ?
N82 C83 C82 108.5(6) . . ?
N82 C83 H83 125.7 . . ?
C82 C83 H83 125.7 . . ?
C83 C82 C81 105.2(6) . . ?
C83 C82 H82 127.4 . . ?
C81 C82 H82 127.4 . . ?
N81 C81 C82 110.3(6) . . ?
N81 C81 H81 124.9 . . ?
C82 C81 H81 124.9 . . ?
N12 C107 C106 113.6(5) . . ?
N12 C107 H107A 108.9 . . ?
C106 C107 H107A 108.9 . . ?
N12 C107 H107B 108.9 . . ?
C106 C107 H107B 108.9 . . ?
H107A C107 H107B 107.7 . . ?
C101 C106 C105 116.8(7) . . ?
C101 C106 C107 121.8(7) . . ?
C105 C106 C107 121.4(6) . . ?
C106 C101 C102 124.2(7) . . ?
C106 C101 N22 117.4(6) . . ?
C102 C101 N22 118.4(6) . . ?
C103 C102 C101 118.8(7) . . ?
C103 C102 H102 120.6 . . ?
C101 C102 H102 120.6 . . ?
C104 C103 C102 117.8(7) . . ?
C104 C103 H103 121.1 . . ?
C102 C103 H103 121.1 . . ?
C103 C104 C105 124.0(7) . . ?
C103 C104 H104 118.0 . . ?
C105 C104 H104 118.0 . . ?
C104 C105 C106 118.3(7) . . ?
C104 C105 H105 120.8 . . ?
C106 C105 H105 120.8 . . ?
N32 C137 C136 111.9(5) . . ?
N32 C137 H137A 109.2 . . ?
C136 C137 H137A 109.2 . . ?
N32 C137 H137B 109.2 . . ?
C136 C137 H137B 109.2 . . ?
H137A C137 H137B 107.9 . . ?
C135 C136 C131 117.4(7) . . ?
C135 C136 C137 122.5(7) . . ?
C131 C136 C137 120.1(7) . . ?
C132 C131 N42 119.2(7) . . ?
C132 C131 C136 121.0(8) . . ?
N42 C131 C136 119.8(7) . . ?
C131 C132 C133 119.3(7) . . ?
C131 C132 H132 120.4 . . ?
C133 C132 H132 120.4 . . ?
C134 C133 C132 119.4(7) . . ?
C134 C133 H133 120.3 . . ?
C132 C133 H133 120.3 . . ?
C133 C134 C135 119.5(7) . . ?
C133 C134 H134 120.2 . . ?
C135 C134 H134 120.2 . . ?
C136 C135 C134 123.4(7) . . ?
C136 C135 H135 118.3 . . ?
C134 C135 H135 118.3 . . ?
N52 C127 C126 112.5(5) . . ?
N52 C127 H127A 109.1 . . ?
C126 C127 H127A 109.1 . . ?
N52 C127 H127B 109.1 . . ?
C126 C127 H127B 109.1 . . ?
H127A C127 H127B 107.8 . . ?
C125 C126 C121 116.9(7) . . ?
C125 C126 C127 120.9(6) . . ?
C121 C126 C127 122.0(6) . . ?
C122 C121 C126 121.6(7) . . ?
C122 C121 N62 118.3(7) . . ?
C126 C121 N62 120.0(7) . . ?
C123 C122 C121 119.7(7) . . ?
C123 C122 H122 120.2 . . ?
C121 C122 H122 120.2 . . ?
C122 C123 C124 120.3(6) . . ?
C122 C123 H123 119.9 . . ?
C124 C123 H123 119.9 . . ?
C123 C124 C125 119.1(7) . . ?
C123 C124 H124 120.5 . . ?
C125 C124 H124 120.5 . . ?
C126 C125 C124 122.4(7) . . ?
C126 C125 H125 118.8 . . ?
C124 C125 H125 118.8 . . ?
N72 C117 C116 112.2(6) . . ?
N72 C117 H117A 109.2 . . ?
C116 C117 H117A 109.2 . . ?
N72 C117 H117B 109.2 . . ?
C116 C117 H117B 109.2 . . ?
H117A C117 H117B 107.9 . . ?
C111 C116 C115 119.6(7) . . ?
C111 C116 C117 120.0(7) . . ?
C115 C116 C117 120.4(6) . . ?
C116 C115 C114 119.2(7) . . ?
C116 C115 H115 120.4 . . ?
C114 C115 H115 120.4 . . ?
C113 C114 C115 119.8(8) . . ?
C113 C114 H114 120.1 . . ?
C115 C114 H114 120.1 . . ?
C114 C113 C112 121.6(7) . . ?
C114 C113 H113 119.2 . . ?
C112 C113 H113 119.2 . . ?
C111 C112 C113 117.1(7) . . ?
C111 C112 H112 121.4 . . ?
C113 C112 H112 121.4 . . ?
C112 C111 C116 122.5(7) . . ?
C112 C111 N82 117.4(7) . . ?
C116 C111 N82 120.1(6) . . ?
O1 C141 C142 120.8(8) . . ?
O1 C141 C143 119.7(8) . . ?
C142 C141 C143 119.1(8) . . ?
O2 C144 C146 121.8(9) . . ?
O2 C144 C145 121.8(8) . . ?
C146 C144 C145 116.2(9) . . ?
N12 N11 C11 106.0(6) . . ?
N12 N11 Ag1 125.6(4) . . ?
C11 N11 Ag1 128.3(5) . . ?
N11 N12 C13 111.5(6) . . ?
N11 N12 C107 121.1(6) . . ?
C13 N12 C107 126.5(6) . . ?
C21 N21 N22 106.2(6) . . ?
C21 N21 Ag2 128.1(5) . . ?
N22 N21 Ag2 125.6(4) . . ?
C23 N22 N21 110.8(6) . . ?
C23 N22 C101 129.8(7) . . ?
N21 N22 C101 119.4(5) . . ?
C31 N31 N32 105.6(6) . . ?
C31 N31 Ag1 130.1(5) . . ?
N32 N31 Ag1 124.3(5) . . ?
C33 N32 N31 112.1(6) . . ?
C33 N32 C137 127.6(6) . . ?
N31 N32 C137 120.2(5) . . ?
C41 N41 N42 104.1(5) . . ?
C41 N41 Ag2 127.3(5) . . ?
N42 N41 Ag2 128.1(5) . . ?
C43 N42 N41 111.1(6) . . ?
C43 N42 C131 128.2(6) . . ?
N41 N42 C131 120.5(6) . . ?
C51 N51 N52 107.0(6) . . ?
C51 N51 Ag3 129.6(5) . . ?
N52 N51 Ag3 123.4(4) . . ?
C53 N52 N51 109.6(6) . . ?
C53 N52 C127 128.6(7) . . ?
N51 N52 C127 121.7(6) . . ?
N62 N61 C61 107.4(6) . . ?
N62 N61 Ag4 128.0(5) . . ?
C61 N61 Ag4 124.3(4) . . ?
N61 N62 C63 109.8(6) . . ?
N61 N62 C121 122.6(6) . . ?
C63 N62 C121 127.1(6) . . ?
N72 N71 C71 103.3(6) . . ?
N72 N71 Ag3 126.2(5) . . ?
C71 N71 Ag3 130.5(5) . . ?
N71 N72 C73 112.1(6) . . ?
N71 N72 C117 120.8(6) . . ?
C73 N72 C117 126.4(6) . . ?
C81 N81 N82 105.6(6) . . ?
C81 N81 Ag4 129.6(5) . . ?
N82 N81 Ag4 124.8(4) . . ?
C83 N82 N81 110.4(6) . . ?
C83 N82 C111 130.4(6) . . ?
N81 N82 C111 119.0(5) . . ?
B1 F1 Ag1 151.0(5) . . ?
B1 F2 Ag3 150.3(6) . . ?
B2 F8 Ag3 150.6(5) . . ?

loop_
_geom_bond_atom_site_label_1
_geom_bond_atom_site_label_2
_geom_bond_distance
_geom_bond_site_symmetry_2
_geom_bond_publ_flag
Ag1 N11 2.118(6) . ?
Ag1 N31 2.133(6) . ?
Ag1 F1 2.800(4) . ?
Ag1 F7 2.988(5) 1_565 ?
Ag1 Ag2 3.7670(8) . ?
Ag2 N41 2.075(6) . ?
Ag2 N21 2.119(6) . ?
Ag2 F3 2.773(5) 1_565 ?
Ag3 N71 2.084(7) . ?
Ag3 N51 2.151(6) . ?
Ag3 F8 2.816(5) . ?
Ag3 F2 3.005(5) . ?
Ag3 Ag4 3.7745(8) . ?
Ag4 N81 2.096(6) . ?
Ag4 N61 2.123(6) . ?
Ag4 F5 2.775(5) 1_565 ?
B1 F4 1.366(14) . ?
B1 F2 1.366(11) . ?
B1 F1 1.380(10) . ?
B1 F3 1.386(13) . ?
B2 F6 1.349(13) . ?
B2 F7 1.354(9) . ?
B2 F8 1.377(9) . ?
B2 F5 1.383(12) . ?
B3 F9 1.357(12) . ?
B3 F10 1.374(11) . ?
B3 F11 1.389(13) . ?
B3 F12 1.391(13) . ?
B4 F14 1.345(9) . ?
B4 F16 1.354(11) . ?
B4 F15 1.389(12) . ?
B4 F13 1.397(10) . ?
C13 N12 1.357(8) . ?
C13 C12 1.414(10) . ?
C13 H13 0.9500 . ?
C12 C11 1.370(10) . ?
C12 H12 0.9500 . ?
C11 N11 1.356(9) . ?
C11 H11 0.9500 . ?
C23 N22 1.317(9) . ?
C23 C22 1.377(10) . ?
C23 H23 0.9500 . ?
C22 C21 1.380(10) . ?
C22 H22 0.9500 . ?
C21 N21 1.334(8) . ?
C21 H21 0.9500 . ?
C33 N32 1.344(10) . ?
C33 C32 1.364(11) . ?
C33 H33 0.9500 . ?
C32 C31 1.420(11) . ?
C32 H32 0.9500 . ?
C31 N31 1.300(9) . ?
C31 H31 0.9500 . ?
C43 N42 1.352(8) . ?
C43 C42 1.369(9) . ?
C43 H43 0.9500 . ?
C42 C41 1.385(9) . ?
C42 H42 0.9500 . ?
C41 N41 1.355(9) . ?
C41 H41 0.9500 . ?
C53 N52 1.303(10) . ?
C53 C52 1.398(11) . ?
C53 H53 0.9500 . ?
C52 C51 1.391(10) . ?
C52 H52 0.9500 . ?
C51 N51 1.316(9) . ?
C51 H51 0.9500 . ?
C63 C62 1.353(9) . ?
C63 N62 1.376(8) . ?
C63 H63 0.9500 . ?
C62 C61 1.365(9) . ?
C62 H62 0.9500 . ?
C61 N61 1.361(9) . ?
C61 H61 0.9500 . ?
C73 C72 1.350(10) . ?
C73 N72 1.361(9) . ?
C73 H73 0.9500 . ?
C72 C71 1.391(11) . ?
C72 H72 0.9500 . ?
C71 N71 1.370(9) . ?
C71 H71 0.9500 . ?
C83 N82 1.334(9) . ?
C83 C82 1.352(10) . ?
C83 H83 0.9500 . ?
C82 C81 1.406(10) . ?
C82 H82 0.9500 . ?
C81 N81 1.325(9) . ?
C81 H81 0.9500 . ?
C107 N12 1.449(8) . ?
C107 C106 1.502(10) . ?
C107 H107A 0.9900 . ?
C107 H107B 0.9900 . ?
C106 C101 1.363(9) . ?
C106 C105 1.407(10) . ?
C101 C102 1.387(9) . ?
C101 N22 1.458(9) . ?
C102 C103 1.386(10) . ?
C102 H102 0.9500 . ?
C103 C104 1.351(10) . ?
C103 H103 0.9500 . ?
C104 C105 1.397(10) . ?
C104 H104 0.9500 . ?
C105 H105 0.9500 . ?
C137 N32 1.490(8) . ?
C137 C136 1.490(11) . ?
C137 H137A 0.9900 . ?
C137 H137B 0.9900 . ?
C136 C135 1.348(10) . ?
C136 C131 1.452(11) . ?
C131 C132 1.378(10) . ?
C131 N42 1.412(9) . ?
C132 C133 1.427(10) . ?
C132 H132 0.9500 . ?
C133 C134 1.394(10) . ?
C133 H133 0.9500 . ?
C134 C135 1.394(9) . ?
C134 H134 0.9500 . ?
C135 H135 0.9500 . ?
C127 N52 1.452(8) . ?
C127 C126 1.497(10) . ?
C127 H127A 0.9900 . ?
C127 H127B 0.9900 . ?
C126 C125 1.385(10) . ?
C126 C121 1.403(10) . ?
C121 C122 1.398(10) . ?
C121 N62 1.424(9) . ?
C122 C123 1.379(10) . ?
C122 H122 0.9500 . ?
C123 C124 1.387(10) . ?
C123 H123 0.9500 . ?
C124 C125 1.401(9) . ?
C124 H124 0.9500 . ?
C125 H125 0.9500 . ?
C117 N72 1.441(9) . ?
C117 C116 1.545(10) . ?
C117 H117A 0.9900 . ?
C117 H117B 0.9900 . ?
C116 C111 1.374(9) . ?
C116 C115 1.383(11) . ?
C115 C114 1.401(11) . ?
C115 H115 0.9500 . ?
C114 C113 1.363(11) . ?
C114 H114 0.9500 . ?
C113 C112 1.404(10) . ?
C113 H113 0.9500 . ?
C112 C111 1.373(9) . ?
C112 H112 0.9500 . ?
C111 N82 1.430(9) . ?
C141 O1 1.187(10) . ?
C141 C142 1.465(11) . ?
C141 C143 1.489(11) . ?
C142 H14A 0.9800 . ?
C142 H14B 0.9800 . ?
C142 H14C 0.9800 . ?
C143 H14D 0.9800 . ?
C143 H14E 0.9800 . ?
C143 H14F 0.9800 . ?
C144 O2 1.189(11) . ?
C144 C146 1.478(12) . ?
C144 C145 1.534(13) . ?
C145 H14G 0.9800 . ?
C145 H14H 0.9800 . ?
C145 H14I 0.9800 . ?
C146 H14J 0.9800 . ?
C146 H14K 0.9800 . ?
C146 H14L 0.9800 . ?
N11 N12 1.338(8) . ?
N21 N22 1.337(9) . ?
N31 N32 1.362(8) . ?
N41 N42 1.366(7) . ?
N51 N52 1.365(8) . ?
N61 N62 1.309(7) . ?
N71 N72 1.357(9) . ?
N81 N82 1.370(8) . ?
Ag1A Ag2A 3.750(9) . ?
Ag3A Ag4A 3.766(9) . ?

loop_
_geom_torsion_atom_site_label_1
_geom_torsion_atom_site_label_2
_geom_torsion_atom_site_label_3
_geom_torsion_atom_site_label_4
_geom_torsion
_geom_torsion_site_symmetry_1
_geom_torsion_site_symmetry_2
_geom_torsion_site_symmetry_3
_geom_torsion_site_symmetry_4
_geom_torsion_publ_flag
N11 Ag1 Ag2 N41 129.6(2) . . . . ?
N31 Ag1 Ag2 N41 -54.1(3) . . . . ?
F1 Ag1 Ag2 N41 -28.8(3) . . . . ?
F7 Ag1 Ag2 N41 -140.7(2) 1_565 . . . ?
N11 Ag1 Ag2 N21 -55.3(2) . . . . ?
N31 Ag1 Ag2 N21 121.0(3) . . . . ?
F1 Ag1 Ag2 N21 146.3(2) . . . . ?
F7 Ag1 Ag2 N21 34.4(2) 1_565 . . . ?
N11 Ag1 Ag2 F3 -129.7(2) . . . 1_565 ?
N31 Ag1 Ag2 F3 46.6(2) . . . 1_565 ?
F1 Ag1 Ag2 F3 71.9(2) . . . 1_565 ?
F7 Ag1 Ag2 F3 -40.0(2) 1_565 . . 1_565 ?
N71 Ag3 Ag4 N81 -55.4(2) . . . . ?
N51 Ag3 Ag4 N81 121.1(2) . . . . ?
F8 Ag3 Ag4 N81 145.3(2) . . . . ?
F2 Ag3 Ag4 N81 32.8(2) . . . . ?
N71 Ag3 Ag4 N61 129.6(2) . . . . ?
N51 Ag3 Ag4 N61 -53.8(2) . . . . ?
F8 Ag3 Ag4 N61 -29.7(2) . . . . ?
F2 Ag3 Ag4 N61 -142.2(2) . . . . ?
N71 Ag3 Ag4 F5 -128.4(2) . . . 1_565 ?
N51 Ag3 Ag4 F5 48.2(2) . . . 1_565 ?
F8 Ag3 Ag4 F5 72.3(2) . . . 1_565 ?
F2 Ag3 Ag4 F5 -40.2(2) . . . 1_565 ?
N12 C13 C12 C11 0.8(8) . . . . ?
C13 C12 C11 N11 -0.3(8) . . . . ?
N22 C23 C22 C21 0.0(8) . . . . ?
C23 C22 C21 N21 -1.4(8) . . . . ?
N32 C33 C32 C31 0.4(8) . . . . ?
C33 C32 C31 N31 -1.2(8) . . . . ?
N42 C43 C42 C41 -0.6(7) . . . . ?
C43 C42 C41 N41 0.6(8) . . . . ?
N52 C53 C52 C51 -0.6(9) . . . . ?
C53 C52 C51 N51 -0.1(8) . . . . ?
N62 C63 C62 C61 0.7(7) . . . . ?
C63 C62 C61 N61 -1.5(8) . . . . ?
N72 C73 C72 C71 0.3(8) . . . . ?
C73 C72 C71 N71 -0.2(8) . . . . ?
N82 C83 C82 C81 3.1(8) . . . . ?
C83 C82 C81 N81 -2.3(8) . . . . ?
N12 C107 C106 C101 155.3(7) . . . . ?
N12 C107 C106 C105 -24.3(10) . . . . ?
C105 C106 C101 C102 1.1(12) . . . . ?
C107 C106 C101 C102 -178.6(7) . . . . ?
C105 C106 C101 N22 179.9(7) . . . . ?
C107 C106 C101 N22 0.3(11) . . . . ?
C106 C101 C102 C103 -1.4(12) . . . . ?
N22 C101 C102 C103 179.8(6) . . . . ?
C101 C102 C103 C104 0.3(11) . . . . ?
C102 C103 C104 C105 1.1(14) . . . . ?
C103 C104 C105 C106 -1.5(14) . . . . ?
C101 C106 C105 C104 0.4(11) . . . . ?
C107 C106 C105 C104 180.0(8) . . . . ?
N32 C137 C136 C135 121.0(7) . . . . ?
N32 C137 C136 C131 -57.3(8) . . . . ?
C135 C136 C131 C132 -0.9(10) . . . . ?
C137 C136 C131 C132 177.4(6) . . . . ?
C135 C136 C131 N42 179.6(6) . . . . ?
C137 C136 C131 N42 -2.1(10) . . . . ?
N42 C131 C132 C133 -179.1(6) . . . . ?
C136 C131 C132 C133 1.5(10) . . . . ?
C131 C132 C133 C134 -2.0(10) . . . . ?
C132 C133 C134 C135 2.1(10) . . . . ?
C131 C136 C135 C134 1.0(10) . . . . ?
C137 C136 C135 C134 -177.3(6) . . . . ?
C133 C134 C135 C136 -1.6(10) . . . . ?
N52 C127 C126 C125 119.8(7) . . . . ?
N52 C127 C126 C121 -55.0(8) . . . . ?
C125 C126 C121 C122 1.7(9) . . . . ?
C127 C126 C121 C122 176.7(6) . . . . ?
C125 C126 C121 N62 -178.7(6) . . . . ?
C127 C126 C121 N62 -3.7(9) . . . . ?
C126 C121 C122 C123 -1.0(10) . . . . ?
N62 C121 C122 C123 179.3(6) . . . . ?
C121 C122 C123 C124 0.7(10) . . . . ?
C122 C123 C124 C125 -1.2(10) . . . . ?
C121 C126 C125 C124 -2.2(9) . . . . ?
C127 C126 C125 C124 -177.2(6) . . . . ?
C123 C124 C125 C126 2.0(10) . . . . ?
N72 C117 C116 C111 154.4(7) . . . . ?
N72 C117 C116 C115 -25.5(11) . . . . ?
C111 C116 C115 C114 -0.7(12) . . . . ?
C117 C116 C115 C114 179.2(8) . . . . ?
C116 C115 C114 C113 -0.2(14) . . . . ?
C115 C114 C113 C112 2.2(14) . . . . ?
C114 C113 C112 C111 -3.1(12) . . . . ?
C113 C112 C111 C116 2.2(11) . . . . ?
C113 C112 C111 N82 -179.2(6) . . . . ?
C115 C116 C111 C112 -0.3(12) . . . . ?
C117 C116 C111 C112 179.7(7) . . . . ?
C115 C116 C111 N82 -178.9(7) . . . . ?
C117 C116 C111 N82 1.2(11) . . . . ?
C12 C11 N11 N12 -0.3(8) . . . . ?
C12 C11 N11 Ag1 -176.9(5) . . . . ?
F1 Ag1 N11 N12 -152.1(5) . . . . ?
F7 Ag1 N11 N12 -55.7(5) 1_565 . . . ?
Ag2 Ag1 N11 N12 38.3(6) . . . . ?
F1 Ag1 N11 C11 23.8(6) . . . . ?
F7 Ag1 N11 C11 120.2(6) 1_565 . . . ?
Ag2 Ag1 N11 C11 -145.7(5) . . . . ?
C11 N11 N12 C13 0.8(7) . . . . ?
Ag1 N11 N12 C13 177.5(4) . . . . ?
C11 N11 N12 C107 170.6(6) . . . . ?
Ag1 N11 N12 C107 -12.7(8) . . . . ?
C12 C13 N12 N11 -1.1(8) . . . . ?
C12 C13 N12 C107 -170.2(6) . . . . ?
C106 C107 N12 N11 -78.2(8) . . . . ?
C106 C107 N12 C13 89.9(8) . . . . ?
C22 C21 N21 N22 2.2(8) . . . . ?
C22 C21 N21 Ag2 178.3(5) . . . . ?
F3 Ag2 N21 C21 40.1(6) 1_565 . . . ?
Ag1 Ag2 N21 C21 -103.0(6) . . . . ?
F3 Ag2 N21 N22 -144.5(6) 1_565 . . . ?
Ag1 Ag2 N21 N22 72.4(6) . . . . ?
C22 C23 N22 N21 1.4(9) . . . . ?
C22 C23 N22 C101 -178.1(6) . . . . ?
C21 N21 N22 C23 -2.2(8) . . . . ?
Ag2 N21 N22 C23 -178.4(5) . . . . ?
C21 N21 N22 C101 177.4(6) . . . . ?
Ag2 N21 N22 C101 1.2(9) . . . . ?
C106 C101 N22 C23 71.2(10) . . . . ?
C102 C101 N22 C23 -109.9(9) . . . . ?
C106 C101 N22 N21 -108.3(8) . . . . ?
C102 C101 N22 N21 70.6(9) . . . . ?
C32 C31 N31 N32 1.5(8) . . . . ?
C32 C31 N31 Ag1 180.0(5) . . . . ?
F1 Ag1 N31 C31 118.7(6) . . . . ?
F7 Ag1 N31 C31 22.5(6) 1_565 . . . ?
Ag2 Ag1 N31 C31 -73.5(6) . . . . ?
F1 Ag1 N31 N32 -63.0(5) . . . . ?
F7 Ag1 N31 N32 -159.2(5) 1_565 . . . ?
Ag2 Ag1 N31 N32 104.8(5) . . . . ?
C32 C33 N32 N31 0.5(9) . . . . ?
C32 C33 N32 C137 176.9(6) . . . . ?
C31 N31 N32 C33 -1.2(8) . . . . ?
Ag1 N31 N32 C33 -179.9(5) . . . . ?
C31 N31 N32 C137 -177.9(5) . . . . ?
Ag1 N31 N32 C137 3.4(8) . . . . ?
C136 C137 N32 C33 133.2(8) . . . . ?
C136 C137 N32 N31 -50.7(8) . . . . ?
C42 C41 N41 N42 -0.3(7) . . . . ?
C42 C41 N41 Ag2 -173.4(5) . . . . ?
F3 Ag2 N41 C41 -6.6(6) 1_565 . . . ?
Ag1 Ag2 N41 C41 135.9(6) . . . . ?
F3 Ag2 N41 N42 -178.0(5) 1_565 . . . ?
Ag1 Ag2 N41 N42 -35.5(5) . . . . ?
C42 C43 N42 N41 0.4(7) . . . . ?
C42 C43 N42 C131 175.3(6) . . . . ?
C41 N41 N42 C43 -0.1(7) . . . . ?
Ag2 N41 N42 C43 172.9(5) . . . . ?
C41 N41 N42 C131 -175.4(6) . . . . ?
Ag2 N41 N42 C131 -2.4(8) . . . . ?
C132 C131 N42 C43 109.3(8) . . . . ?
C136 C131 N42 C43 -71.2(8) . . . . ?
C132 C131 N42 N41 -76.2(8) . . . . ?
C136 C131 N42 N41 103.2(8) . . . . ?
C52 C51 N51 N52 0.8(8) . . . . ?
C52 C51 N51 Ag3 179.9(5) . . . . ?
F8 Ag3 N51 C51 119.5(7) . . . . ?
F2 Ag3 N51 C51 20.4(7) . . . . ?
Ag4 Ag3 N51 C51 -72.8(7) . . . . ?
F8 Ag3 N51 N52 -61.5(5) . . . . ?
F2 Ag3 N51 N52 -160.6(5) . . . . ?
Ag4 Ag3 N51 N52 106.3(6) . . . . ?
C52 C53 N52 N51 1.1(9) . . . . ?
C52 C53 N52 C127 178.7(6) . . . . ?
C51 N51 N52 C53 -1.2(9) . . . . ?
Ag3 N51 N52 C53 179.6(5) . . . . ?
C51 N51 N52 C127 -178.9(6) . . . . ?
Ag3 N51 N52 C127 1.8(9) . . . . ?
C126 C127 N52 C53 131.3(8) . . . . ?
C126 C127 N52 N51 -51.4(8) . . . . ?
C62 C61 N61 N62 1.7(7) . . . . ?
C62 C61 N61 Ag4 -172.8(5) . . . . ?
F5 Ag4 N61 N62 179.7(6) 1_565 . . . ?
Ag3 Ag4 N61 N62 -37.0(6) . . . . ?
F5 Ag4 N61 C61 -6.9(6) 1_565 . . . ?
Ag3 Ag4 N61 C61 136.4(5) . . . . ?
C61 N61 N62 C63 -1.3(7) . . . . ?
Ag4 N61 N62 C63 173.0(5) . . . . ?
C61 N61 N62 C121 -173.7(6) . . . . ?
Ag4 N61 N62 C121 0.6(9) . . . . ?
C62 C63 N62 N61 0.4(7) . . . . ?
C62 C63 N62 C121 172.4(6) . . . . ?
C122 C121 N62 N61 -78.4(8) . . . . ?
C126 C121 N62 N61 101.9(8) . . . . ?
C122 C121 N62 C63 110.5(8) . . . . ?
C126 C121 N62 C63 -69.1(8) . . . . ?
C72 C71 N71 N72 0.0(8) . . . . ?
C72 C71 N71 Ag3 -177.6(5) . . . . ?
F8 Ag3 N71 N72 -152.9(5) . . . . ?
F2 Ag3 N71 N72 -53.6(5) . . . . ?
Ag4 Ag3 N71 N72 37.7(6) . . . . ?
F8 Ag3 N71 C71 24.2(6) . . . . ?
F2 Ag3 N71 C71 123.5(6) . . . . ?
Ag4 Ag3 N71 C71 -145.2(5) . . . . ?
C71 N71 N72 C73 0.2(7) . . . . ?
Ag3 N71 N72 C73 178.0(5) . . . . ?
C71 N71 N72 C117 171.1(6) . . . . ?
Ag3 N71 N72 C117 -11.1(9) . . . . ?
C72 C73 N72 N71 -0.4(8) . . . . ?
C72 C73 N72 C117 -170.6(6) . . . . ?
C116 C117 N72 N71 -78.1(8) . . . . ?
C116 C117 N72 C73 91.4(9) . . . . ?
C82 C81 N81 N82 0.6(8) . . . . ?
C82 C81 N81 Ag4 177.8(5) . . . . ?
F5 Ag4 N81 C81 39.8(6) 1_565 . . . ?
Ag3 Ag4 N81 C81 -104.1(6) . . . . ?
F5 Ag4 N81 N82 -143.5(6) 1_565 . . . ?
Ag3 Ag4 N81 N82 72.6(5) . . . . ?
C82 C83 N82 N81 -2.9(8) . . . . ?
C82 C83 N82 C111 -177.3(7) . . . . ?
C81 N81 N82 C83 1.4(8) . . . . ?
Ag4 N81 N82 C83 -176.0(5) . . . . ?
C81 N81 N82 C111 176.5(6) . . . . ?
Ag4 N81 N82 C111 -0.9(9) . . . . ?
C112 C111 N82 C83 -112.8(9) . . . . ?
C116 C111 N82 C83 65.8(11) . . . . ?
C112 C111 N82 N81 73.2(8) . . . . ?
C116 C111 N82 N81 -108.2(8) . . . . ?
